data_7021672
loop_
_publ_author_name
'Lorber, Christian'
'Vendier, Laure'

_publ_section_title
;
 Novel aspects of the transamination reaction between Ti(NMe2)4 and
 primary amines.
;
_journal_issue 34
_journal_name_full 'Dalton transactions (Cambridge, England : 2003)'
_journal_page_first 12203
_journal_page_last 12219
_journal_paper_doi 10.1039/c3dt50840d
_journal_volume 42
_journal_year 2013
_chemical_compound_source 'synthesis as described'
_chemical_formula_moiety 'C42 H70 N6 Ti2, 2(C6 H6)'
_chemical_formula_sum 'C54 H82 N6 Ti2'
_chemical_formula_weight 911
_chemical_name_systematic
;
 ?
;
_space_group_IT_number 11
_symmetry_cell_setting monoclinic
_symmetry_Int_Tables_number 11
_symmetry_space_group_name_Hall '-P 2yb'
_symmetry_space_group_name_H-M 'P 1 21/m 1'
_atom_sites_solution_hydrogens geom
_atom_sites_solution_primary direct
_atom_sites_solution_secondary difmap
_cell_angle_alpha 90
_cell_angle_beta 119.258(9)
_cell_angle_gamma 90
_cell_formula_units_Z 2
_cell_length_a 11.1210(8)
_cell_length_b 24.3670(9)
_cell_length_c 11.1710(7)
_cell_measurement_reflns_used 9020
_cell_measurement_temperature 180(2)
_cell_measurement_theta_max 31.4737
_cell_measurement_theta_min 3.2584
_cell_measurement_wavelength 0.71073
_cell_volume 2641.0(4)
_computing_cell_refinement
;
        CrysAlisPro, Oxford Diffraction Ltd.,
        Version 1.171.33.66 (release 28-04-2010 CrysAlis171 .NET)
        (compiled Apr 28 2010,14:27:37)
;
_computing_data_collection
;
        CrysAlisPro, Oxford Diffraction Ltd.,
        Version 1.171.33.66 (release 28-04-2010 CrysAlis171 .NET)
        (compiled Apr 28 2010,14:27:37)
;
_computing_data_reduction
;
        CrysAlisPro, Oxford Diffraction Ltd.,
        Version 1.171.33.66 (release 28-04-2010 CrysAlis171 .NET)
        (compiled Apr 28 2010,14:27:37)
;
_computing_molecular_graphics 'Ortep-3 for Windows (Farrugia, 1997)'
_computing_publication_material 'WinGX publication routines (Farrugia, 1999)'
_computing_structure_refinement 'SHELXL-97 (Sheldrick, 2008)'
_computing_structure_solution 'SIR92 (Giacovazzo et al, 1993)'
_diffrn_ambient_temperature 180(2)
_diffrn_detector_area_resol_mean 8.2632
_diffrn_measured_fraction_theta_full 0.997
_diffrn_measured_fraction_theta_max 0.997
_diffrn_measurement_device_type Xcalibur
_diffrn_measurement_method '\w scans'
_diffrn_orient_matrix_UB_11 0.0585516
_diffrn_orient_matrix_UB_12 -0.0124877
_diffrn_orient_matrix_UB_13 0.002024
_diffrn_orient_matrix_UB_21 -0.0086432
_diffrn_orient_matrix_UB_22 0.0165401
_diffrn_orient_matrix_UB_23 -0.0559041
_diffrn_orient_matrix_UB_31 0.0428748
_diffrn_orient_matrix_UB_32 0.0204372
_diffrn_orient_matrix_UB_33 0.0465768
_diffrn_radiation_monochromator graphite
_diffrn_radiation_source 'fine-focus sealed tube'
_diffrn_radiation_type MoK\a
_diffrn_radiation_wavelength 0.71073
_diffrn_reflns_av_R_equivalents 0.0337
_diffrn_reflns_av_unetI/netI 0.0343
_diffrn_reflns_limit_h_max 13
_diffrn_reflns_limit_h_min -12
_diffrn_reflns_limit_k_max 29
_diffrn_reflns_limit_k_min -24
_diffrn_reflns_limit_l_max 13
_diffrn_reflns_limit_l_min -13
_diffrn_reflns_number 17960
_diffrn_reflns_theta_full 25.03
_diffrn_reflns_theta_max 25.03
_diffrn_reflns_theta_min 3.26
_diffrn_standards_decay_% 0
_diffrn_standards_interval_count 0
_diffrn_standards_interval_time 0
_diffrn_standards_number 0
_exptl_absorpt_coefficient_mu 0.341
_exptl_absorpt_correction_T_max 0.998
_exptl_absorpt_correction_T_min 0.971
_exptl_absorpt_correction_type multi-scan
_exptl_absorpt_process_details
;
        CrysAlisPro, Oxford Diffraction Ltd.,
        Version 1.171.33.66 (release 28-04-2010 CrysAlis171 .NET)
        (compiled Apr 28 2010,14:27:37)
        Empirical absorption correction using spherical harmonics,
 implemented in SCALE3 ABSPACK scaling algorithm.
;
_exptl_crystal_colour red
_exptl_crystal_density_diffrn 1.146
_exptl_crystal_density_method 'not measured'
_exptl_crystal_description block
_exptl_crystal_F_000 984
_exptl_crystal_size_max 0.22
_exptl_crystal_size_mid 0.13
_exptl_crystal_size_min 0.05
_refine_diff_density_max 1.503
_refine_diff_density_min -1.441
_refine_diff_density_rms 0.083
_refine_ls_extinction_method none
_refine_ls_goodness_of_fit_ref 1.172
_refine_ls_hydrogen_treatment constr
_refine_ls_matrix_type full
_refine_ls_number_parameters 305
_refine_ls_number_reflns 4775
_refine_ls_number_restraints 0
_refine_ls_restrained_S_all 1.172
_refine_ls_R_factor_all 0.0992
_refine_ls_R_factor_gt 0.084
_refine_ls_shift/su_max 0.002
_refine_ls_shift/su_mean 0
_refine_ls_structure_factor_coef Fsqd
_refine_ls_weighting_details 'calc w=1/[\s^2^(Fo^2^)+(0.0413P)^2^+11.5437P] where P=(Fo^2^+2Fc^2^)/3'
_refine_ls_weighting_scheme calc
_refine_ls_wR_factor_gt 0.2023
_refine_ls_wR_factor_ref 0.2081
_reflns_number_gt 3884
_reflns_number_total 4775
_reflns_threshold_expression >2\s(I)
_cod_data_source_file c3dt50840d.txt
_cod_data_source_block 11
_cod_original_cell_volume 2641.0(3)
_cod_original_sg_symbol_H-M 'P 21/m'
_cod_original_formula_sum 'C54 H82 N6 Ti2 '
_cod_database_code 7021672

loop_
_symmetry_equiv_pos_as_xyz
'x, y, z'
'-x, y+1/2, -z'
'-x, -y, -z'
'x, -y-1/2, z'

loop_
_atom_site_label
_atom_site_type_symbol
_atom_site_fract_x
_atom_site_fract_y
_atom_site_fract_z
_atom_site_U_iso_or_equiv
_atom_site_adp_type
_atom_site_occupancy
_atom_site_symmetry_multiplicity
_atom_site_calc_flag
_atom_site_refinement_flags
C1 C 0.9883(5) 0.13920(19) 0.7967(5) 0.0302(11) Uani 1 1 d .
C2 C 1.1205(6) 0.1219(2) 0.8238(6) 0.0383(12) Uani 1 1 d .
C3 C 1.1573(6) 0.0674(2) 0.8546(6) 0.0474(14) Uani 1 1 d .
H3 H 1.2465 0.0558 0.8737 0.057 Uiso 1 1 calc R
C4 C 1.0677(7) 0.0299(2) 0.8581(7) 0.0509(15) Uani 1 1 d .
H4 H 1.0949 -0.0074 0.8797 0.061 Uiso 1 1 calc R
C5 C 0.9391(6) 0.0460(2) 0.8305(6) 0.0432(13) Uani 1 1 d .
H5 H 0.878 0.0195 0.8338 0.052 Uiso 1 1 calc R
C6 C 0.8952(5) 0.1000(2) 0.7977(5) 0.0335(11) Uani 1 1 d .
C7 C 0.7503(5) 0.1147(2) 0.7641(6) 0.0376(12) Uani 1 1 d .
H7 H 0.7367 0.1545 0.7398 0.045 Uiso 1 1 calc R
C8 C 0.6435(7) 0.0831(3) 0.6406(7) 0.0585(17) Uani 1 1 d .
H8A H 0.66 0.0885 0.5629 0.088 Uiso 1 1 calc R
H8B H 0.5512 0.0963 0.6162 0.088 Uiso 1 1 calc R
H8C H 0.6504 0.0439 0.663 0.088 Uiso 1 1 calc R
C9 C 0.7272(7) 0.1065(3) 0.8872(6) 0.0528(15) Uani 1 1 d .
H9A H 0.737 0.0676 0.9119 0.079 Uiso 1 1 calc R
H9B H 0.6343 0.119 0.8633 0.079 Uiso 1 1 calc R
H9C H 0.7955 0.1279 0.9652 0.079 Uiso 1 1 calc R
C10 C 1.2264(7) 0.1615(2) 0.8233(7) 0.0522(16) Uani 1 1 d .
H10 H 1.1772 0.196 0.7763 0.063 Uiso 1 1 calc R
C11 C 1.2956(8) 0.1379(3) 0.7433(9) 0.072(2) Uani 1 1 d .
H11A H 1.3451 0.1672 0.7255 0.109 Uiso 1 1 calc R
H11B H 1.2249 0.1225 0.6559 0.109 Uiso 1 1 calc R
H11C H 1.3607 0.1089 0.7977 0.109 Uiso 1 1 calc R
C12 C 1.3331(7) 0.1760(3) 0.9652(8) 0.068(2) Uani 1 1 d .
H12A H 1.2893 0.1941 1.0124 0.102 Uiso 1 1 calc R
H12B H 1.4005 0.2009 0.9617 0.102 Uiso 1 1 calc R
H12C H 1.3799 0.1426 1.015 0.102 Uiso 1 1 calc R
C13 C 1.2018(6) 0.25 1.2119(7) 0.0251(14) Uani 1 2 d S
C14 C 1.2515(5) 0.19951(19) 1.2856(5) 0.0284(10) Uani 1 1 d .
C15 C 1.3382(5) 0.2010(2) 1.4252(5) 0.0363(12) Uani 1 1 d .
H15 H 1.3699 0.1675 1.4743 0.044 Uiso 1 1 calc R
C16 C 1.3802(7) 0.25 1.4955(8) 0.0400(18) Uani 1 2 d S
H16 H 1.4379 0.25 1.5923 0.048 Uiso 1 2 calc SR
C17 C 1.2015(5) 0.1460(2) 1.2104(5) 0.0343(11) Uani 1 1 d .
H17 H 1.1721 0.1533 1.1118 0.041 Uiso 1 1 calc R
C18 C 1.3108(6) 0.1012(2) 1.2592(7) 0.0502(15) Uani 1 1 d .
H18A H 1.392 0.1148 1.2558 0.075 Uiso 1 1 calc R
H18B H 1.2738 0.069 1.1996 0.075 Uiso 1 1 calc R
H18C H 1.3371 0.091 1.3537 0.075 Uiso 1 1 calc R
C19 C 1.0750(6) 0.1254(3) 1.2165(7) 0.0536(16) Uani 1 1 d .
H19A H 1.1015 0.1153 1.3111 0.08 Uiso 1 1 calc R
H19B H 1.0372 0.0932 1.157 0.08 Uiso 1 1 calc R
H19C H 1.0052 0.1544 1.1852 0.08 Uiso 1 1 calc R
C20 C 1.0094(8) 0.2994(3) 0.4651(7) 0.0598(18) Uani 1 1 d .
H20A H 1.1043 0.2984 0.4813 0.09 Uiso 1 1 calc R
H20B H 0.9974 0.3315 0.5108 0.09 Uiso 1 1 calc R
H20C H 0.9454 0.3016 0.3663 0.09 Uiso 1 1 calc R
C21 C 0.6567(9) 0.2007(3) 0.4022(10) 0.086(3) Uani 1 1 d .
H21A H 0.5646 0.2054 0.3229 0.128 Uiso 1 1 calc R
H21B H 0.6565 0.1693 0.4568 0.128 Uiso 1 1 calc R
H21C H 0.7234 0.1942 0.3702 0.128 Uiso 1 1 calc R
C22 C 0.6682(7) 0.25 0.8373(8) 0.0368(17) Uani 1 2 d S
H22A H 0.6179 0.2191 0.8481 0.055 Uiso 0.5 1 calc PR
H22B H 0.6686 0.2464 0.7501 0.055 Uiso 0.5 1 calc PR
H22C H 0.6232 0.2845 0.8378 0.055 Uiso 0.5 1 calc PR
C23 C 0.8104(8) 0.25 1.0793(8) 0.0401(18) Uani 1 2 d S
H23A H 0.9051 0.2452 1.154 0.06 Uiso 0.5 1 calc PR
H23B H 0.7529 0.2199 1.0809 0.06 Uiso 0.5 1 calc PR
H23C H 0.774 0.285 1.091 0.06 Uiso 0.5 1 calc PR
C25 C 0.8445(12) 0.0574(5) 0.3771(15) 0.103(4) Uani 1 1 d .
H25 H 0.9379 0.069 0.4268 0.123 Uiso 1 1 calc R
C26 C 0.7931(16) 0.0220(5) 0.4369(11) 0.117(4) Uani 1 1 d .
H26 H 0.8481 0.0105 0.5294 0.14 Uiso 1 1 calc R
C27 C 0.6600(18) 0.0036(4) 0.3594(18) 0.114(4) Uani 1 1 d .
H27 H 0.6221 -0.0213 0.3976 0.136 Uiso 1 1 calc R
C28 C 0.5852(10) 0.0208(5) 0.2321(17) 0.110(4) Uani 1 1 d .
H28 H 0.4936 0.0076 0.1781 0.133 Uiso 1 1 calc R
C29 C 0.6371(14) 0.0567(5) 0.1776(11) 0.104(3) Uani 1 1 d .
H29 H 0.5821 0.0691 0.0858 0.124 Uiso 1 1 calc R
C30 C 0.7661(15) 0.0749(4) 0.2530(17) 0.104(4) Uani 1 1 d .
H30 H 0.8011 0.1012 0.2151 0.125 Uiso 1 1 calc R
N1 N 0.9488(4) 0.19478(15) 0.7684(4) 0.0302(9) Uani 1 1 d .
N2 N 1.1067(6) 0.25 1.0759(6) 0.0297(13) Uani 1 2 d S
N3 N 0.9817(8) 0.25 0.5198(7) 0.0496(18) Uani 1 2 d S
N4 N 0.6950(9) 0.25 0.4861(7) 0.057(2) Uani 1 2 d S
H4A H 0.6442 0.25 0.532 0.069 Uiso 1 2 calc SR
N5 N 0.8093(6) 0.25 0.9499(5) 0.0282(12) Uani 1 2 d S
Ti1 Ti 0.96240(12) 0.25 0.91573(12) 0.0230(3) Uani 1 2 d S
Ti2 Ti 0.91244(16) 0.25 0.64277(14) 0.0367(4) Uani 1 2 d S

loop_
_atom_site_aniso_label
_atom_site_aniso_U_11
_atom_site_aniso_U_22
_atom_site_aniso_U_33
_atom_site_aniso_U_23
_atom_site_aniso_U_13
_atom_site_aniso_U_12
C1 0.046(3) 0.022(2) 0.032(3) -0.001(2) 0.027(2) 0.000(2)
C2 0.050(3) 0.025(3) 0.055(3) 0.000(2) 0.037(3) 0.002(2)
C3 0.053(4) 0.032(3) 0.067(4) 0.007(3) 0.037(3) 0.007(3)
C4 0.067(4) 0.021(3) 0.071(4) 0.010(3) 0.038(4) 0.008(3)
C5 0.049(3) 0.026(3) 0.056(4) 0.007(2) 0.027(3) -0.004(2)
C6 0.040(3) 0.024(2) 0.035(3) 0.000(2) 0.018(2) -0.004(2)
C7 0.043(3) 0.024(3) 0.047(3) 0.005(2) 0.023(3) -0.003(2)
C8 0.051(4) 0.048(4) 0.055(4) 0.005(3) 0.009(3) -0.004(3)
C9 0.054(4) 0.054(4) 0.060(4) 0.007(3) 0.036(3) 0.000(3)
C10 0.055(4) 0.031(3) 0.092(5) 0.010(3) 0.053(4) 0.006(3)
C11 0.079(5) 0.067(5) 0.110(6) 0.015(4) 0.076(5) 0.008(4)
C12 0.065(5) 0.046(4) 0.116(6) -0.002(4) 0.062(5) -0.005(3)
C13 0.016(3) 0.027(3) 0.032(4) 0 0.012(3) 0
C14 0.023(2) 0.029(3) 0.034(3) 0.002(2) 0.015(2) 0.0036(19)
C15 0.030(3) 0.039(3) 0.034(3) 0.010(2) 0.011(2) 0.008(2)
C16 0.021(4) 0.056(5) 0.029(4) 0 0.001(3) 0
C17 0.036(3) 0.026(3) 0.038(3) 0.004(2) 0.016(2) 0.002(2)
C18 0.046(3) 0.034(3) 0.066(4) 0.000(3) 0.024(3) 0.006(3)
C19 0.044(3) 0.044(3) 0.075(4) -0.012(3) 0.031(3) -0.010(3)
C20 0.090(5) 0.052(4) 0.056(4) 0.007(3) 0.050(4) -0.010(4)
C21 0.107(7) 0.068(5) 0.121(7) -0.024(5) 0.085(6) -0.024(5)
C22 0.022(4) 0.039(4) 0.046(4) 0 0.013(3) 0
C23 0.045(5) 0.050(5) 0.037(4) 0 0.029(4) 0
C25 0.090(7) 0.075(7) 0.151(11) -0.051(7) 0.065(8) -0.019(6)
C26 0.164(12) 0.104(9) 0.091(8) 0.001(6) 0.070(8) 0.049(9)
C27 0.160(13) 0.074(7) 0.180(13) -0.026(8) 0.140(12) -0.029(8)
C28 0.061(6) 0.115(9) 0.175(12) -0.066(9) 0.073(8) -0.020(6)
C29 0.112(9) 0.109(8) 0.100(8) 0.004(6) 0.059(7) 0.055(7)
C30 0.123(10) 0.063(6) 0.183(13) 0.011(7) 0.119(10) 0.009(6)
N1 0.043(2) 0.0220(19) 0.038(2) -0.0014(17) 0.029(2) -0.0007(18)
N2 0.030(3) 0.027(3) 0.034(3) 0 0.017(3) 0
N3 0.085(5) 0.037(4) 0.054(4) 0 0.056(4) 0
N4 0.092(6) 0.051(4) 0.036(4) 0 0.036(4) 0
N5 0.026(3) 0.032(3) 0.025(3) 0 0.012(2) 0
Ti1 0.0259(6) 0.0217(6) 0.0234(6) 0 0.0137(5) 0
Ti2 0.0700(10) 0.0208(6) 0.0386(8) 0 0.0416(8) 0

loop_
_atom_type_symbol
_atom_type_description
_atom_type_scat_dispersion_real
_atom_type_scat_dispersion_imag
_atom_type_scat_source
C C 0.0033 0.0016 'International Tables Vol C Tables 4.2.6.8 and 6.1.1.4'
H H 0 0 'International Tables Vol C Tables 4.2.6.8 and 6.1.1.4'
N N 0.0061 0.0033 'International Tables Vol C Tables 4.2.6.8 and 6.1.1.4'
Ti Ti 0.2776 0.4457 'International Tables Vol C Tables 4.2.6.8 and 6.1.1.4'

loop_
_geom_angle_atom_site_label_1
_geom_angle_atom_site_label_2
_geom_angle_atom_site_label_3
_geom_angle
_geom_angle_site_symmetry_1
_geom_angle_site_symmetry_3
N1 C1 C6 120.1(4) . .
N1 C1 C2 120.7(4) . .
C6 C1 C2 119.1(4) . .
C3 C2 C1 119.3(5) . .
C3 C2 C10 118.3(5) . .
C1 C2 C10 122.4(5) . .
C4 C3 C2 121.2(5) . .
C4 C3 H3 119.4 . .
C2 C3 H3 119.4 . .
C5 C4 C3 119.9(5) . .
C5 C4 H4 120 . .
C3 C4 H4 120 . .
C4 C5 C6 121.7(5) . .
C4 C5 H5 119.1 . .
C6 C5 H5 119.1 . .
C5 C6 C1 118.6(5) . .
C5 C6 C7 119.0(5) . .
C1 C6 C7 122.4(4) . .
C6 C7 C8 111.9(5) . .
C6 C7 C9 112.0(5) . .
C8 C7 C9 110.5(5) . .
C6 C7 H7 107.4 . .
C8 C7 H7 107.4 . .
C9 C7 H7 107.4 . .
C7 C8 H8A 109.5 . .
C7 C8 H8B 109.5 . .
H8A C8 H8B 109.5 . .
C7 C8 H8C 109.5 . .
H8A C8 H8C 109.5 . .
H8B C8 H8C 109.5 . .
C7 C9 H9A 109.5 . .
C7 C9 H9B 109.5 . .
H9A C9 H9B 109.5 . .
C7 C9 H9C 109.5 . .
H9A C9 H9C 109.5 . .
H9B C9 H9C 109.5 . .
C12 C10 C2 111.3(5) . .
C12 C10 C11 110.0(6) . .
C2 C10 C11 111.7(5) . .
C12 C10 H10 107.9 . .
C2 C10 H10 107.9 . .
C11 C10 H10 107.9 . .
C10 C11 H11A 109.5 . .
C10 C11 H11B 109.5 . .
H11A C11 H11B 109.5 . .
C10 C11 H11C 109.5 . .
H11A C11 H11C 109.5 . .
H11B C11 H11C 109.5 . .
C10 C12 H12A 109.5 . .
C10 C12 H12B 109.5 . .
H12A C12 H12B 109.5 . .
C10 C12 H12C 109.5 . .
H12A C12 H12C 109.5 . .
H12B C12 H12C 109.5 . .
N2 C13 C14 120.8(3) . 4_565
N2 C13 C14 120.8(3) . .
C14 C13 C14 118.4(6) 4_565 .
C15 C14 C13 119.2(5) . .
C15 C14 C17 121.3(4) . .
C13 C14 C17 119.4(4) . .
C14 C15 C16 121.5(5) . .
C14 C15 H15 119.2 . .
C16 C15 H15 119.2 . .
C15 C16 C15 120.0(7) 4_565 .
C15 C16 H16 120 4_565 .
C15 C16 H16 120 . .
C14 C17 C18 114.2(4) . .
C14 C17 C19 111.0(4) . .
C18 C17 C19 109.9(5) . .
C14 C17 H17 107.2 . .
C18 C17 H17 107.2 . .
C19 C17 H17 107.2 . .
C17 C18 H18A 109.5 . .
C17 C18 H18B 109.5 . .
H18A C18 H18B 109.5 . .
C17 C18 H18C 109.5 . .
H18A C18 H18C 109.5 . .
H18B C18 H18C 109.5 . .
C17 C19 H19A 109.5 . .
C17 C19 H19B 109.5 . .
H19A C19 H19B 109.5 . .
C17 C19 H19C 109.5 . .
H19A C19 H19C 109.5 . .
H19B C19 H19C 109.5 . .
N3 C20 H20A 109.5 . .
N3 C20 H20B 109.5 . .
H20A C20 H20B 109.5 . .
N3 C20 H20C 109.5 . .
H20A C20 H20C 109.5 . .
H20B C20 H20C 109.5 . .
N4 C21 H21A 109.5 . .
N4 C21 H21B 109.5 . .
H21A C21 H21B 109.5 . .
N4 C21 H21C 109.5 . .
H21A C21 H21C 109.5 . .
H21B C21 H21C 109.5 . .
N5 C22 H22A 109.5 . .
N5 C22 H22B 109.5 . .
H22A C22 H22B 109.5 . .
N5 C22 H22C 109.5 . .
H22A C22 H22C 109.5 . .
H22B C22 H22C 109.5 . .
N5 C23 H23A 109.5 . .
N5 C23 H23B 109.5 . .
H23A C23 H23B 109.5 . .
N5 C23 H23C 109.5 . .
H23A C23 H23C 109.5 . .
H23B C23 H23C 109.5 . .
C30 C25 C26 120.2(11) . .
C30 C25 H25 119.9 . .
C26 C25 H25 119.9 . .
C27 C26 C25 118.3(11) . .
C27 C26 H26 120.9 . .
C25 C26 H26 120.9 . .
C28 C27 C26 119.7(11) . .
C28 C27 H27 120.2 . .
C26 C27 H27 120.2 . .
C27 C28 C29 120.7(11) . .
C27 C28 H28 119.6 . .
C29 C28 H28 119.6 . .
C30 C29 C28 119.7(11) . .
C30 C29 H29 120.1 . .
C28 C29 H29 120.1 . .
C25 C30 C29 121.3(11) . .
C25 C30 H30 119.4 . .
C29 C30 H30 119.4 . .
C1 N1 Ti2 143.2(3) . .
C1 N1 Ti1 123.4(3) . .
Ti2 N1 Ti1 91.97(16) . .
C13 N2 Ti1 168.2(5) . .
C20 N3 C20 112.3(6) . 4_565
C20 N3 Ti2 123.9(3) . .
C20 N3 Ti2 123.9(3) 4_565 .
C21 N4 C21 111.5(9) 4_565 .
C21 N4 Ti2 112.2(5) 4_565 .
C21 N4 Ti2 112.2(5) . .
C21 N4 H4A 106.9 4_565 .
C21 N4 H4A 106.9 . .
Ti2 N4 H4A 106.9 . .
C23 N5 C22 110.2(6) . .
C23 N5 Ti1 128.8(5) . .
C22 N5 Ti1 121.0(4) . .
N2 Ti1 N5 105.1(3) . .
N2 Ti1 N1 119.57(18) . 4_565
N5 Ti1 N1 115.52(16) . 4_565
N2 Ti1 N1 119.57(18) . .
N5 Ti1 N1 115.52(16) . .
N1 Ti1 N1 80.9(2) 4_565 .
N2 Ti1 Ti2 135.5(2) . .
N5 Ti1 Ti2 119.36(17) . .
N1 Ti1 Ti2 40.72(11) 4_565 .
N1 Ti1 Ti2 40.72(11) . .
N1 Ti2 N1 93.9(2) 4_565 .
N1 Ti2 N3 122.85(18) 4_565 .
N1 Ti2 N3 122.85(18) . .
N1 Ti2 N4 110.83(18) 4_565 .
N1 Ti2 N4 110.83(19) . .
N3 Ti2 N4 95.9(3) . .
N1 Ti2 Ti1 47.31(12) 4_565 .
N1 Ti2 Ti1 47.31(12) . .
N3 Ti2 Ti1 149.1(3) . .
N4 Ti2 Ti1 115.0(2) . .

loop_
_geom_bond_atom_site_label_1
_geom_bond_atom_site_label_2
_geom_bond_distance
_geom_bond_site_symmetry_2
C1 N1 1.411(6) .
C1 C6 1.412(7) .
C1 C2 1.413(7) .
C2 C3 1.384(7) .
C2 C10 1.524(7) .
C3 C4 1.367(8) .
C3 H3 0.95 .
C4 C5 1.365(8) .
C4 H4 0.95 .
C5 C6 1.390(7) .
C5 H5 0.95 .
C6 C7 1.508(7) .
C7 C8 1.518(8) .
C7 C9 1.531(8) .
C7 H7 1 .
C8 H8A 0.98 .
C8 H8B 0.98 .
C8 H8C 0.98 .
C9 H9A 0.98 .
C9 H9B 0.98 .
C9 H9C 0.98 .
C10 C12 1.485(10) .
C10 C11 1.548(8) .
C10 H10 1 .
C11 H11A 0.98 .
C11 H11B 0.98 .
C11 H11C 0.98 .
C12 H12A 0.98 .
C12 H12B 0.98 .
C12 H12C 0.98 .
C13 N2 1.362(8) .
C13 C14 1.433(6) 4_565
C13 C14 1.433(6) .
C14 C15 1.377(7) .
C14 C17 1.502(7) .
C15 C16 1.379(6) .
C15 H15 0.95 .
C16 C15 1.379(6) 4_565
C16 H16 0.95 .
C17 C18 1.523(7) .
C17 C19 1.526(7) .
C17 H17 1 .
C18 H18A 0.98 .
C18 H18B 0.98 .
C18 H18C 0.98 .
C19 H19A 0.98 .
C19 H19B 0.98 .
C19 H19C 0.98 .
C20 N3 1.449(6) .
C20 H20A 0.98 .
C20 H20B 0.98 .
C20 H20C 0.98 .
C21 N4 1.454(8) .
C21 H21A 0.98 .
C21 H21B 0.98 .
C21 H21C 0.98 .
C22 N5 1.454(9) .
C22 H22A 0.98 .
C22 H22B 0.98 .
C22 H22C 0.98 .
C23 N5 1.439(9) .
C23 H23A 0.98 .
C23 H23B 0.98 .
C23 H23C 0.98 .
C25 C30 1.297(15) .
C25 C26 1.376(15) .
C25 H25 0.95 .
C26 C27 1.374(16) .
C26 H26 0.95 .
C27 C28 1.317(16) .
C27 H27 0.95 .
C28 C29 1.347(16) .
C28 H28 0.95 .
C29 C30 1.336(15) .
C29 H29 0.95 .
C30 H30 0.95 .
N1 Ti2 1.841(4) .
N1 Ti1 2.074(4) .
N2 Ti1 1.723(6) .
N3 C20 1.449(6) 4_565
N3 Ti2 1.875(6) .
N4 C21 1.454(8) 4_565
N4 Ti2 2.185(8) .
N4 H4A 0.93 .
N5 Ti1 1.918(6) .
Ti1 N1 2.074(4) 4_565
Ti1 Ti2 2.8198(17) .
Ti2 N1 1.841(4) 4_565
